data_1510421
loop_
_publ_author_name
'Sampathkumaran, E.V.'
'Stuesser, N.'
'Majumdar, S.'
'Szytula, A.'
'Penc, B.'
'Gondek, L.'

_publ_section_title
;
 Neutron diffraction study of the crystal and magnetic structure of Ce2
 Co1-x Aux Si3 (x = 0.4, 0.6 and 0.8) compounds
;
_journal_name_full 'Journal of Magnetism and Magnetic Materials'
_journal_page_first 283
_journal_page_last 286
_journal_paper_doi 10.1016/S0304-8853(01)01375-0
_journal_volume 241
_journal_year 2002
_chemical_formula_sum 'Au0.8 Ce2 Co0.2 Si3'
_chemical_name_systematic 'Ce2 (Co0.2 Au0.8) Si3'
_space_group_IT_number 191
_symmetry_space_group_name_Hall '-P 6 2'
_symmetry_space_group_name_H-M 'P 6/m m m'
_cell_angle_alpha 90
_cell_angle_beta 90
_cell_angle_gamma 120
_cell_formula_units_Z 2
_cell_length_a 8.213
_cell_length_b 8.213
_cell_length_c 4.319
_cell_volume 252.300
_citation_journal_id_ASTM JMMMDC
_cod_data_source_file gold_51.cif
_cod_data_source_block Au0.8Ce2Co0.2Si3
_cod_original_cell_volume 252.3001
_cod_database_code 1510421

loop_
_symmetry_equiv_pos_as_xyz
x,y,z
x-y,x,z
-y,x-y,z
-x,-y,z
-x+y,-x,z
y,-x+y,z
-y,-x,-z
x-y,-y,-z
x,x-y,-z
y,x,-z
-x+y,y,-z
-x,-x+y,-z
-x,-y,-z
-x+y,-x,-z
y,-x+y,-z
x,y,-z
x-y,x,-z
-y,x-y,-z
y,x,z
-x+y,y,z
-x,-x+y,z
-y,-x,z
x-y,-y,z
x,x-y,z

loop_
_atom_site_label
_atom_site_type_symbol
_atom_site_fract_x
_atom_site_fract_y
_atom_site_fract_z
_atom_site_occupancy
_atom_site_U_iso_or_equiv
Ce2 Ce 0.5 0 0 1 0.0
Au1 Au 0.3333 0.6667 0.5 0.8 0.0
Co1 Co 0.3333 0.6667 0.5 0.2 0.0
Si1 Si 0.167 0.334 0.5 1 0.0
Ce1 Ce 0 0 0 1 0.0
